data_4305422
loop_
_publ_author_name
'Rachel H. Platel'
'Andrew J. P. White'
'Charlotte K. Williams'

_publ_section_title
;
A Series of Bis(phosphinic)diamido Yttrium Complexes As Initiators for
Lactide Polymerization
;
_journal_name_full 'Inorganic Chemistry'
_journal_page_first 6840
_journal_page_last 6849
_journal_paper_doi 10.1021/ic800419t
_journal_volume 47
_journal_year 2008
_chemical_formula_moiety 'C68 H88 N6 O4 P4 Si4 Y2'
_chemical_formula_sum 'C68 H88 N6 O4 P4 Si4 Y2'
_chemical_formula_weight 1467.50
_chemical_name_systematic
; 
 ? 
;
_space_group_IT_number 2
_symmetry_cell_setting triclinic
_symmetry_space_group_name_Hall '-P 1'
_symmetry_space_group_name_H-M 'P -1'
_atom_sites_solution_hydrogens geom
_atom_sites_solution_primary direct
_atom_sites_solution_secondary difmap
_audit_creation_method SHELXL-97
_cell_angle_alpha 110.425(3)
_cell_angle_beta 94.826(2)
_cell_angle_gamma 117.684(3)
_cell_formula_units_Z 1
_cell_length_a 12.5447(3)
_cell_length_b 13.3084(4)
_cell_length_c 13.3297(4)
_cell_measurement_reflns_used 13024
_cell_measurement_temperature 173(2)
_cell_measurement_theta_max 32.4392
_cell_measurement_theta_min 3.7211
_cell_volume 1763.55(12)
_computing_cell_refinement 'CrysAlis RED, Oxford Diffraction Ltd'
_computing_data_collection 'CrysAlis CCD, Oxford Diffraction Ltd'
_computing_data_reduction 'CrysAlis RED, Oxford Diffraction Ltd'
_computing_molecular_graphics 'Bruker SHELXTL'
_computing_publication_material 'Bruker SHELXTL'
_computing_structure_refinement 'SHELXL-97 (Sheldrick, 1997)'
_computing_structure_solution 'SHELXS-97 (Sheldrick, 1990)'
_diffrn_ambient_temperature 173(2)
_diffrn_detector_area_resol_mean 15.9863
_diffrn_measured_fraction_theta_full 0.983
_diffrn_measured_fraction_theta_max 0.881
_diffrn_measurement_device_type 'OD Xcalibur 3'
_diffrn_measurement_method 'phi and omega scans'
_diffrn_radiation_monochromator graphite
_diffrn_radiation_source 'Enhance (Mo) X-ray Source'
_diffrn_radiation_type MoK\a
_diffrn_radiation_wavelength 0.71073
_diffrn_reflns_av_R_equivalents 0.0427
_diffrn_reflns_av_sigmaI/netI 0.0724
_diffrn_reflns_limit_h_max 18
_diffrn_reflns_limit_h_min -18
_diffrn_reflns_limit_k_max 19
_diffrn_reflns_limit_k_min -18
_diffrn_reflns_limit_l_max 19
_diffrn_reflns_limit_l_min -19
_diffrn_reflns_number 25979
_diffrn_reflns_theta_full 30.00
_diffrn_reflns_theta_max 32.55
_diffrn_reflns_theta_min 3.73
_diffrn_standards_number 0
_exptl_absorpt_coefficient_mu 1.847
_exptl_absorpt_correction_T_max 0.790
_exptl_absorpt_correction_T_min 0.627
_exptl_absorpt_correction_type analytical
_exptl_absorpt_process_details
; 
CrysAlis RED, Oxford Diffraction Ltd., 
Version 1.171.32.4 (release 27-04-2006 CrysAlis171 .NET) 
(compiled Apr 27 2007,17:53:11) 
Analytical numeric absorption correction using a multifaceted crystal 
model based on expressions derived by R.C. Clark & J.S. Reid. 
(Clark, R. C. & Reid, J. S. (1995). Acta Cryst. A51, 887-897) 
;
_exptl_crystal_colour Colourless
_exptl_crystal_density_diffrn 1.382
_exptl_crystal_density_method 'not measured'
_exptl_crystal_description blocks
_exptl_crystal_F_000 764
_exptl_crystal_size_max 0.33
_exptl_crystal_size_mid 0.18
_exptl_crystal_size_min 0.17
_refine_diff_density_max 0.449
_refine_diff_density_min -0.476
_refine_diff_density_rms 0.083
_refine_ls_extinction_method none
_refine_ls_goodness_of_fit_ref 1.132
_refine_ls_hydrogen_treatment mixed
_refine_ls_matrix_type full
_refine_ls_number_parameters 430
_refine_ls_number_reflns 11274
_refine_ls_number_restraints 180
_refine_ls_restrained_S_all 1.164
_refine_ls_R_factor_all 0.0634
_refine_ls_R_factor_gt 0.0401
_refine_ls_shift/su_max 0.001
_refine_ls_shift/su_mean 0.000
_refine_ls_structure_factor_coef Fsqd
_refine_ls_weighting_details 'calc w=1/[\s^2^(Fo^2^)+(0.0374P)^2^+0.9587P] where P=(Fo^2^+2Fc^2^)/3'
_refine_ls_weighting_scheme calc
_refine_ls_wR_factor_gt 0.0963
_refine_ls_wR_factor_ref 0.1059
_reflns_number_gt 8273
_reflns_number_total 11274
_reflns_threshold_expression >2sigma(I)
_cod_data_source_file ic800419t-file003_3.cif
_cod_data_source_block Compound_16
_cod_depositor_comments
;
The following automatic conversions were performed:
'_symmetry_cell_setting' value 'Triclinic' changed to 'triclinic'
according to '/home/saulius/struct/CIF-dictionaries/cif_core.dic'
dictionary named 'cif_core.dic' version 2.4.1 from 2010-06-29.

Automatic conversion script
Id: cif_fix_enum 1527 2010-12-29 10:47:43Z saulius 
;
_cod_database_code 4305422

loop_
_symmetry_equiv_pos_as_xyz
'x, y, z'
'-x, -y, -z'

loop_
_atom_site_label
_atom_site_type_symbol
_atom_site_fract_x
_atom_site_fract_y
_atom_site_fract_z
_atom_site_U_iso_or_equiv
_atom_site_adp_type
_atom_site_occupancy
_atom_site_symmetry_multiplicity
_atom_site_calc_flag
_atom_site_refinement_flags
_atom_site_disorder_assembly
_atom_site_disorder_group
Y Y 0.36347(2) 0.40342(2) 0.368097(18) 0.01588(6) Uani 1 1 d . . .
O1 O 0.57340(16) 0.45179(16) 0.44899(13) 0.0178(3) Uani 1 1 d . . .
P2 P 0.59573(6) 0.39626(6) 0.33502(5) 0.01621(12) Uani 1 1 d . A .
N3 N 0.4823(2) 0.3647(2) 0.24450(17) 0.0263(5) Uani 1 1 d D . .
C4 C 0.4228(6) 0.3067(7) 0.1273(4) 0.0197(11) Uani 0.525(8) 1 d PD A 1
H4A H 0.3632 0.2156 0.1075 0.024 Uiso 0.525(8) 1 calc PR A 1
C5 C 0.3390(7) 0.3545(8) 0.1021(4) 0.0223(14) Uani 0.525(8) 1 d PD A 1
H5A H 0.3972 0.4416 0.1104 0.027 Uiso 0.525(8) 1 calc PR A 1
C4' C 0.4545(6) 0.3563(7) 0.1343(4) 0.0159(13) Uiso 0.475(8) 1 d PD A 2
H4'A H 0.5066 0.4442 0.1422 0.019 Uiso 0.475(8) 1 calc PR A 2
C5' C 0.3149(7) 0.3153(8) 0.0927(6) 0.023(2) Uiso 0.475(8) 1 d PD A 2
H5'A H 0.2625 0.2214 0.0632 0.028 Uiso 0.475(8) 1 calc PR A 2
N6 N 0.2787(2) 0.3684(2) 0.18769(17) 0.0233(5) Uani 1 1 d D . .
P7 P 0.18943(6) 0.41935(6) 0.22006(5) 0.01850(13) Uani 1 1 d . A .
O8 O 0.21730(17) 0.46199(17) 0.34675(14) 0.0214(4) Uani 1 1 d . . .
C9 C 0.5018(8) 0.3061(10) 0.0464(5) 0.0252(17) Uani 0.525(8) 1 d PD A 1
H9A H 0.5620 0.3942 0.0603 0.030 Uiso 0.525(8) 1 calc PR A 1
H9B H 0.5512 0.2697 0.0606 0.030 Uiso 0.525(8) 1 calc PR A 1
C10 C 0.4210(6) 0.2306(7) -0.0752(4) 0.0340(16) Uani 0.525(8) 1 d PD A 1
H10A H 0.4768 0.2450 -0.1235 0.041 Uiso 0.525(8) 1 calc PR A 1
H10B H 0.3764 0.1396 -0.0934 0.041 Uiso 0.525(8) 1 calc PR A 1
C11 C 0.3260(8) 0.2618(9) -0.1027(5) 0.0296(18) Uani 0.525(8) 1 d PDU A 1
H11A H 0.3693 0.3413 -0.1108 0.036 Uiso 0.525(8) 1 calc PR A 1
H11B H 0.2638 0.1941 -0.1761 0.036 Uiso 0.525(8) 1 calc PR A 1
C12 C 0.2574(6) 0.2769(7) -0.0188(4) 0.0287(15) Uani 0.525(8) 1 d PD A 1
H12A H 0.1928 0.1919 -0.0286 0.034 Uiso 0.525(8) 1 calc PR A 1
H12B H 0.2127 0.3170 -0.0345 0.034 Uiso 0.525(8) 1 calc PR A 1
C9' C 0.4811(10) 0.2740(10) 0.0401(6) 0.026(3) Uiso 0.475(8) 1 d PD A 2
H9'A H 0.4210 0.1836 0.0188 0.032 Uiso 0.475(8) 1 calc PR A 2
H9'B H 0.5676 0.2929 0.0658 0.032 Uiso 0.475(8) 1 calc PR A 2
C10' C 0.4676(6) 0.3013(8) -0.0612(5) 0.0285(15) Uiso 0.475(8) 1 d PD A 2
H10C H 0.5363 0.3884 -0.0420 0.034 Uiso 0.475(8) 1 calc PR A 2
H10D H 0.4774 0.2428 -0.1243 0.034 Uiso 0.475(8) 1 calc PR A 2
C11' C 0.3442(8) 0.2878(10) -0.0981(7) 0.026(2) Uiso 0.475(8) 1 d PDU A 2
H11C H 0.2793 0.1967 -0.1409 0.031 Uiso 0.475(8) 1 calc PR A 2
H11D H 0.3505 0.3271 -0.1500 0.031 Uiso 0.475(8) 1 calc PR A 2
C12' C 0.2988(6) 0.3460(7) -0.0045(5) 0.0255(14) Uiso 0.475(8) 1 d PD A 2
H12C H 0.3468 0.4389 0.0228 0.031 Uiso 0.475(8) 1 calc PR A 2
H12D H 0.2087 0.3142 -0.0350 0.031 Uiso 0.475(8) 1 calc PR A 2
C13 C 0.6003(2) 0.2595(2) 0.3256(2) 0.0203(5) Uani 1 1 d . . .
C14 C 0.5300(3) 0.1468(2) 0.2283(2) 0.0255(5) Uani 1 1 d . A .
H14A H 0.4757 0.1404 0.1692 0.031 Uiso 1 1 calc R . .
C15 C 0.5389(3) 0.0431(3) 0.2170(3) 0.0325(6) Uani 1 1 d . . .
H15A H 0.4918 -0.0332 0.1497 0.039 Uiso 1 1 calc R A .
C16 C 0.6156(3) 0.0511(3) 0.3032(3) 0.0344(7) Uani 1 1 d . A .
H16A H 0.6227 -0.0193 0.2946 0.041 Uiso 1 1 calc R . .
C17 C 0.6823(3) 0.1604(3) 0.4017(3) 0.0349(7) Uani 1 1 d . . .
H17A H 0.7322 0.1640 0.4621 0.042 Uiso 1 1 calc R A .
C18 C 0.6768(3) 0.2656(3) 0.4131(2) 0.0272(6) Uani 1 1 d . A .
H18A H 0.7251 0.3418 0.4804 0.033 Uiso 1 1 calc R . .
C19 C 0.7530(2) 0.5065(2) 0.3391(2) 0.0206(5) Uani 1 1 d . . .
C20 C 0.8549(3) 0.5581(3) 0.4305(2) 0.0289(6) Uani 1 1 d . A .
H20A H 0.8413 0.5407 0.4931 0.035 Uiso 1 1 calc R . .
C21 C 0.9770(3) 0.6352(3) 0.4307(3) 0.0353(7) Uani 1 1 d . . .
H21A H 1.0461 0.6689 0.4931 0.042 Uiso 1 1 calc R A .
C22 C 0.9990(3) 0.6634(3) 0.3414(3) 0.0348(7) Uani 1 1 d . A .
H22A H 1.0826 0.7163 0.3424 0.042 Uiso 1 1 calc R . .
C23 C 0.8987(3) 0.6141(3) 0.2509(3) 0.0377(7) Uani 1 1 d . . .
H23A H 0.9131 0.6340 0.1896 0.045 Uiso 1 1 calc R A .
C24 C 0.7762(3) 0.5354(3) 0.2489(2) 0.0313(6) Uani 1 1 d . A .
H24A H 0.7077 0.5008 0.1856 0.038 Uiso 1 1 calc R . .
C25 C 0.2162(2) 0.5513(3) 0.1925(2) 0.0230(5) Uani 1 1 d . . .
C26 C 0.2984(3) 0.6733(3) 0.2751(3) 0.0318(6) Uani 1 1 d . A .
H26A H 0.3408 0.6866 0.3453 0.038 Uiso 1 1 calc R . .
C27 C 0.3192(3) 0.7755(3) 0.2567(3) 0.0437(8) Uani 1 1 d . . .
H27A H 0.3749 0.8588 0.3143 0.052 Uiso 1 1 calc R A .
C28 C 0.2588(3) 0.7567(3) 0.1541(4) 0.0465(9) Uani 1 1 d . A .
H28A H 0.2723 0.8272 0.1416 0.056 Uiso 1 1 calc R . .
C29 C 0.1802(4) 0.6373(4) 0.0709(4) 0.0537(10) Uani 1 1 d . . .
H29A H 0.1407 0.6250 0.0000 0.064 Uiso 1 1 calc R A .
C30 C 0.1575(3) 0.5337(3) 0.0892(3) 0.0388(7) Uani 1 1 d . A .
H30A H 0.1018 0.4507 0.0312 0.047 Uiso 1 1 calc R . .
C31 C 0.0233(2) 0.3045(2) 0.1538(2) 0.0198(5) Uani 1 1 d . . .
C32 C -0.0224(3) 0.1875(3) 0.0642(2) 0.0291(6) Uani 1 1 d . A .
H32A H 0.0347 0.1676 0.0333 0.035 Uiso 1 1 calc R . .
C33 C -0.1510(3) 0.1000(3) 0.0199(2) 0.0359(7) Uani 1 1 d . . .
H33A H -0.1818 0.0203 -0.0413 0.043 Uiso 1 1 calc R A .
C34 C -0.2342(3) 0.1282(3) 0.0643(3) 0.0354(7) Uani 1 1 d . A .
H34A H -0.3222 0.0677 0.0345 0.043 Uiso 1 1 calc R . .
C35 C -0.1895(3) 0.2439(3) 0.1519(3) 0.0375(7) Uani 1 1 d . . .
H35A H -0.2472 0.2635 0.1819 0.045 Uiso 1 1 calc R A .
C36 C -0.0626(3) 0.3317(3) 0.1967(2) 0.0290(6) Uani 1 1 d . A .
H36A H -0.0331 0.4114 0.2573 0.035 Uiso 1 1 calc R . .
N40 N 0.2570(2) 0.2232(2) 0.38372(18) 0.0235(5) Uani 1 1 d . . .
Si41 Si 0.11787(8) 0.10132(7) 0.28253(6) 0.02657(17) Uani 1 1 d D A .
H41 H 0.123(3) 0.102(3) 0.1746(14) 0.052(10) Uiso 1 1 d D . .
C42 C 0.0806(4) -0.0601(3) 0.2579(3) 0.0464(9) Uani 1 1 d . . .
H42A H 0.1519 -0.0685 0.2430 0.070 Uiso 1 1 calc R A .
H42B H 0.0054 -0.1236 0.1932 0.070 Uiso 1 1 calc R . .
H42C H 0.0648 -0.0730 0.3245 0.070 Uiso 1 1 calc R . .
C43 C -0.0220(3) 0.1095(3) 0.3099(3) 0.0427(8) Uani 1 1 d . . .
H43A H -0.0062 0.1932 0.3235 0.064 Uiso 1 1 calc R A .
H43B H -0.0371 0.0948 0.3758 0.064 Uiso 1 1 calc R . .
H43C H -0.0962 0.0447 0.2446 0.064 Uiso 1 1 calc R . .
Si44 Si 0.31151(8) 0.21286(7) 0.49871(6) 0.02713(17) Uani 1 1 d D A .
H44 H 0.4168(16) 0.3378(10) 0.5757(18) 0.021(7) Uiso 1 1 d D . .
C45 C 0.1930(4) 0.1620(4) 0.5742(3) 0.0450(8) Uani 1 1 d . . .
H45A H 0.1577 0.2159 0.5903 0.067 Uiso 1 1 calc R A .
H45B H 0.2338 0.1695 0.6446 0.067 Uiso 1 1 calc R . .
H45C H 0.1253 0.0740 0.5273 0.067 Uiso 1 1 calc R . .
C46 C 0.3733(3) 0.1051(3) 0.4723(3) 0.0422(8) Uani 1 1 d . . .
H46A H 0.4362 0.1277 0.4323 0.063 Uiso 1 1 calc R A .
H46B H 0.3036 0.0175 0.4269 0.063 Uiso 1 1 calc R . .
H46C H 0.4124 0.1136 0.5440 0.063 Uiso 1 1 calc R . .

loop_
_atom_site_aniso_label
_atom_site_aniso_U_11
_atom_site_aniso_U_22
_atom_site_aniso_U_33
_atom_site_aniso_U_23
_atom_site_aniso_U_13
_atom_site_aniso_U_12
Y 0.01698(12) 0.01827(11) 0.01225(10) 0.00544(8) 0.00314(8) 0.01030(10)
O1 0.0178(9) 0.0182(8) 0.0135(7) 0.0042(6) 0.0031(6) 0.0091(7)
P2 0.0166(3) 0.0180(3) 0.0142(3) 0.0058(2) 0.0046(2) 0.0102(3)
N3 0.0263(12) 0.0429(14) 0.0139(10) 0.0105(9) 0.0074(9) 0.0225(11)
C4 0.022(3) 0.019(3) 0.014(2) 0.0067(19) 0.0026(18) 0.010(2)
C5 0.030(3) 0.027(4) 0.008(2) 0.005(2) 0.004(2) 0.016(3)
N6 0.0267(12) 0.0329(12) 0.0165(10) 0.0105(9) 0.0052(9) 0.0208(11)
P7 0.0196(3) 0.0211(3) 0.0152(3) 0.0071(2) 0.0022(2) 0.0122(3)
O8 0.0245(9) 0.0260(9) 0.0147(8) 0.0057(7) 0.0027(7) 0.0169(8)
C9 0.031(4) 0.034(5) 0.013(3) 0.008(3) 0.011(2) 0.021(4)
C10 0.046(4) 0.039(4) 0.018(2) 0.009(2) 0.013(2) 0.025(3)
C11 0.040(3) 0.029(4) 0.009(2) 0.007(2) 0.0031(19) 0.012(3)
C12 0.034(3) 0.037(4) 0.020(2) 0.010(2) 0.004(2) 0.025(3)
C13 0.0182(12) 0.0184(11) 0.0236(12) 0.0081(10) 0.0088(10) 0.0096(10)
C14 0.0227(14) 0.0208(12) 0.0262(13) 0.0067(10) 0.0044(11) 0.0095(11)
C15 0.0360(17) 0.0157(12) 0.0345(15) 0.0043(11) 0.0096(13) 0.0105(12)
C16 0.0359(17) 0.0214(14) 0.0508(18) 0.0156(13) 0.0139(14) 0.0188(13)
C17 0.0330(17) 0.0269(15) 0.0447(17) 0.0156(13) 0.0019(13) 0.0174(14)
C18 0.0268(15) 0.0212(13) 0.0280(13) 0.0082(11) 0.0007(11) 0.0117(12)
C19 0.0213(13) 0.0194(12) 0.0234(12) 0.0090(10) 0.0093(10) 0.0123(11)
C20 0.0219(14) 0.0327(15) 0.0255(13) 0.0120(11) 0.0069(11) 0.0103(12)
C21 0.0196(14) 0.0377(17) 0.0346(16) 0.0103(13) 0.0051(12) 0.0095(13)
C22 0.0257(15) 0.0305(15) 0.0448(17) 0.0155(14) 0.0184(13) 0.0119(13)
C23 0.0381(18) 0.0362(17) 0.0427(17) 0.0257(15) 0.0222(15) 0.0149(15)
C24 0.0289(15) 0.0344(15) 0.0314(15) 0.0203(13) 0.0093(12) 0.0131(13)
C25 0.0186(13) 0.0261(13) 0.0299(13) 0.0159(11) 0.0075(10) 0.0131(11)
C26 0.0328(16) 0.0300(15) 0.0351(15) 0.0150(13) 0.0115(13) 0.0176(14)
C27 0.047(2) 0.0306(16) 0.062(2) 0.0269(16) 0.0272(18) 0.0200(16)
C28 0.040(2) 0.043(2) 0.084(3) 0.048(2) 0.0265(19) 0.0264(17)
C29 0.038(2) 0.070(3) 0.074(3) 0.058(2) 0.0118(19) 0.025(2)
C30 0.0341(17) 0.0405(17) 0.0413(17) 0.0256(15) -0.0010(14) 0.0160(15)
C31 0.0227(13) 0.0202(12) 0.0178(11) 0.0092(9) 0.0032(9) 0.0121(11)
C32 0.0286(15) 0.0276(14) 0.0254(13) 0.0050(11) 0.0043(11) 0.0160(13)
C33 0.0337(17) 0.0271(15) 0.0257(14) 0.0005(12) -0.0008(12) 0.0101(13)
C34 0.0241(15) 0.0333(16) 0.0329(15) 0.0118(13) 0.0033(12) 0.0064(13)
C35 0.0259(16) 0.0370(17) 0.0410(17) 0.0124(14) 0.0134(13) 0.0133(14)
C36 0.0278(15) 0.0269(14) 0.0287(14) 0.0077(11) 0.0104(11) 0.0148(13)
N40 0.0296(12) 0.0233(11) 0.0221(10) 0.0124(9) 0.0081(9) 0.0156(10)
Si41 0.0330(4) 0.0206(4) 0.0231(4) 0.0087(3) 0.0051(3) 0.0132(3)
C42 0.060(2) 0.0242(15) 0.0383(18) 0.0077(13) -0.0001(16) 0.0172(16)
C43 0.0317(18) 0.047(2) 0.0448(19) 0.0213(16) 0.0089(14) 0.0164(16)
Si44 0.0332(4) 0.0257(4) 0.0242(4) 0.0140(3) 0.0067(3) 0.0150(4)
C45 0.059(2) 0.051(2) 0.0305(16) 0.0234(15) 0.0204(16) 0.0279(19)
C46 0.043(2) 0.0450(19) 0.055(2) 0.0333(17) 0.0148(16) 0.0271(17)

loop_
_atom_type_symbol
_atom_type_description
_atom_type_scat_dispersion_real
_atom_type_scat_dispersion_imag
_atom_type_scat_source
C C 0.0033 0.0016 'International Tables Vol C Tables 4.2.6.8 and 6.1.1.4'
H H 0.0000 0.0000 'International Tables Vol C Tables 4.2.6.8 and 6.1.1.4'
N N 0.0061 0.0033 'International Tables Vol C Tables 4.2.6.8 and 6.1.1.4'
O O 0.0106 0.0060 'International Tables Vol C Tables 4.2.6.8 and 6.1.1.4'
Si Si 0.0817 0.0704 'International Tables Vol C Tables 4.2.6.8 and 6.1.1.4'
P P 0.1023 0.0942 'International Tables Vol C Tables 4.2.6.8 and 6.1.1.4'
Y Y -2.7962 3.5667 'International Tables Vol C Tables 4.2.6.8 and 6.1.1.4'

loop_
_geom_angle_atom_site_label_1
_geom_angle_atom_site_label_2
_geom_angle_atom_site_label_3
_geom_angle
_geom_angle_site_symmetry_1
_geom_angle_site_symmetry_3
_geom_angle_publ_flag
N40 Y O1 100.48(7) . 2_666 ?
N40 Y O8 104.82(7) . . ?
O1 Y O8 83.20(6) 2_666 . ?
N40 Y N6 108.62(8) . . ?
O1 Y N6 139.70(7) 2_666 . ?
O8 Y N6 63.06(6) . . ?
N40 Y N3 104.15(8) . . ?
O1 Y N3 131.26(7) 2_666 . ?
O8 Y N3 128.34(7) . . ?
N6 Y N3 67.53(7) . . ?
N40 Y O1 96.01(7) . . ?
O1 Y O1 74.74(6) 2_666 . ?
O8 Y O1 152.06(6) . . ?
N6 Y O1 127.29(7) . . ?
N3 Y O1 61.46(6) . . ?
P2 O1 Y 153.56(11) . 2_666 ?
P2 O1 Y 95.67(8) . . ?
Y O1 Y 105.26(6) 2_666 . ?
O1 P2 N3 104.84(10) . . ?
O1 P2 C13 106.99(11) . . ?
N3 P2 C13 113.96(13) . . ?
O1 P2 C19 108.95(11) . . ?
N3 P2 C19 117.27(13) . . ?
C13 P2 C19 104.41(11) . . ?
O1 P2 Y 53.58(6) . . ?
N3 P2 Y 51.83(8) . . ?
C13 P2 Y 118.52(8) . . ?
C19 P2 Y 136.49(8) . . ?
C4 N3 P2 143.8(2) . . ?
C4' N3 P2 139.2(3) . . ?
C4 N3 Y 117.7(2) . . ?
C4' N3 Y 120.8(2) . . ?
P2 N3 Y 97.20(9) . . ?
N3 C4 C9 119.6(5) . . ?
N3 C4 C5 110.5(4) . . ?
C9 C4 C5 110.4(5) . . ?
N6 C5 C12 118.2(5) . . ?
N6 C5 C4 108.5(4) . . ?
C12 C5 C4 110.9(5) . . ?
N3 C4' C9' 119.6(5) . . ?
N3 C4' C5' 110.4(4) . . ?
C9' C4' C5' 107.6(6) . . ?
N6 C5' C12' 117.2(5) . . ?
N6 C5' C4' 108.5(5) . . ?
C12' C5' C4' 108.9(6) . . ?
C5 N6 P7 136.7(3) . . ?
C5' N6 P7 141.3(3) . . ?
C5 N6 Y 122.8(2) . . ?
C5' N6 Y 122.7(3) . . ?
P7 N6 Y 95.94(9) . . ?
O8 P7 N6 103.63(10) . . ?
O8 P7 C31 108.86(11) . . ?
N6 P7 C31 115.22(12) . . ?
O8 P7 C25 108.55(11) . . ?
N6 P7 C25 115.86(12) . . ?
C31 P7 C25 104.51(11) . . ?
O8 P7 Y 51.68(6) . . ?
N6 P7 Y 51.97(7) . . ?
C31 P7 Y 126.05(8) . . ?
C25 P7 Y 128.83(9) . . ?
P7 O8 Y 97.34(8) . . ?
C10 C9 C4 112.0(6) . . ?
C11 C10 C9 114.5(5) . . ?
C12 C11 C10 114.7(5) . . ?
C11 C12 C5 115.1(5) . . ?
C4' C9' C10' 109.0(6) . . ?
C11' C10' C9' 113.4(6) . . ?
C10' C11' C12' 115.7(6) . . ?
C5' C12' C11' 112.2(6) . . ?
C14 C13 C18 118.9(2) . . ?
C14 C13 P2 119.7(2) . . ?
C18 C13 P2 121.39(19) . . ?
C13 C14 C15 120.3(3) . . ?
C16 C15 C14 120.1(3) . . ?
C15 C16 C17 120.3(3) . . ?
C16 C17 C18 120.2(3) . . ?
C17 C18 C13 120.1(3) . . ?
C20 C19 C24 118.4(3) . . ?
C20 C19 P2 119.8(2) . . ?
C24 C19 P2 121.6(2) . . ?
C19 C20 C21 120.3(3) . . ?
C22 C21 C20 120.9(3) . . ?
C23 C22 C21 119.4(3) . . ?
C22 C23 C24 120.3(3) . . ?
C23 C24 C19 120.7(3) . . ?
C26 C25 C30 118.8(3) . . ?
C26 C25 P7 119.6(2) . . ?
C30 C25 P7 121.6(2) . . ?
C27 C26 C25 120.7(3) . . ?
C26 C27 C28 119.9(3) . . ?
C29 C28 C27 120.2(3) . . ?
C28 C29 C30 120.3(3) . . ?
C29 C30 C25 120.1(3) . . ?
C32 C31 C36 118.7(3) . . ?
C32 C31 P7 122.5(2) . . ?
C36 C31 P7 118.83(19) . . ?
C33 C32 C31 120.2(3) . . ?
C34 C33 C32 120.2(3) . . ?
C35 C34 C33 119.8(3) . . ?
C36 C35 C34 120.8(3) . . ?
C35 C36 C31 120.4(3) . . ?
Si44 N40 Si41 121.61(14) . . ?
Si44 N40 Y 119.36(12) . . ?
Si41 N40 Y 118.94(11) . . ?
N40 Si41 C43 113.44(14) . . ?
N40 Si41 C42 114.93(14) . . ?
C43 Si41 C42 106.81(18) . . ?
N40 Si44 C45 113.86(14) . . ?
N40 Si44 C46 115.34(14) . . ?
C45 Si44 C46 106.16(16) . . ?

loop_
_geom_bond_atom_site_label_1
_geom_bond_atom_site_label_2
_geom_bond_distance
_geom_bond_site_symmetry_2
_geom_bond_publ_flag
Y N40 2.236(2) . ?
Y O1 2.2942(16) 2_666 ?
Y O8 2.3336(17) . ?
Y N6 2.336(2) . ?
Y N3 2.395(2) . ?
Y O1 2.4444(16) . ?
O1 P2 1.5534(17) . ?
O1 Y 2.2942(16) 2_666 ?
P2 N3 1.568(2) . ?
P2 C13 1.808(3) . ?
P2 C19 1.812(3) . ?
N3 C4 1.422(5) . ?
N3 C4' 1.433(5) . ?
C4 C9 1.526(7) . ?
C4 C5 1.527(7) . ?
C5 N6 1.427(5) . ?
C5 C12 1.513(7) . ?
C4' C9' 1.530(8) . ?
C4' C5' 1.552(8) . ?
C5' N6 1.442(7) . ?
C5' C12' 1.513(8) . ?
N6 P7 1.576(2) . ?
P7 O8 1.5309(17) . ?
P7 C31 1.802(3) . ?
P7 C25 1.803(3) . ?
C9 C10 1.517(8) . ?
C10 C11 1.490(8) . ?
C11 C12 1.482(8) . ?
C9' C10' 1.531(9) . ?
C10' C11' 1.492(9) . ?
C11' C12' 1.528(9) . ?
C13 C14 1.390(3) . ?
C13 C18 1.401(4) . ?
C14 C15 1.392(4) . ?
C15 C16 1.375(4) . ?
C16 C17 1.375(4) . ?
C17 C18 1.389(4) . ?
C19 C20 1.389(4) . ?
C19 C24 1.399(4) . ?
C20 C21 1.391(4) . ?
C21 C22 1.380(4) . ?
C22 C23 1.376(5) . ?
C23 C24 1.391(4) . ?
C25 C26 1.385(4) . ?
C25 C30 1.392(4) . ?
C26 C27 1.374(4) . ?
C27 C28 1.386(5) . ?
C28 C29 1.362(6) . ?
C29 C30 1.386(5) . ?
C31 C32 1.392(3) . ?
C31 C36 1.393(4) . ?
C32 C33 1.387(4) . ?
C33 C34 1.376(4) . ?
C34 C35 1.372(4) . ?
C35 C36 1.372(4) . ?
N40 Si44 1.701(2) . ?
N40 Si41 1.715(2) . ?
Si41 C43 1.865(3) . ?
Si41 C42 1.868(3) . ?
Si44 C45 1.863(3) . ?
Si44 C46 1.873(3) . ?
